data_4517504
loop_
_publ_author_name
'Stenger-Smith, Jenny'
'Kamariza, Mireille'
'Chakraborty, Indranil'
'Ouattara, Ramatoulaye'
'Bertozzi, Carolyn R.'
'Mascharak, Pradip K.'

_publ_section_title
;
 Enhanced Bactericidal Effects of Pyrazinamide Toward Mycobacterium
 smegmatis and Mycobacterium tuberculosis upon Conjugation to a
 {Au(I)-triphenylphosphine}+ Moiety
;
_journal_issue 12
_journal_name_full 'ACS Omega'
_journal_page_first 6826
_journal_page_last 6833
_journal_paper_doi 10.1021/acsomega.0c00071
_journal_volume 5
_journal_year 2020
_chemical_formula_moiety 'C23 H20 Au N3 O P, C F3 O3 S, H2 O'
_chemical_formula_sum 'C24 H22 Au F3 N3 O5 P S'
_chemical_formula_weight 749.44
_space_group_crystal_system triclinic
_space_group_IT_number 2
_space_group_name_Hall '-P 1'
_space_group_name_H-M_alt 'P -1'
_atom_sites_solution_hydrogens constr
_atom_sites_solution_primary dual
_atom_sites_solution_secondary difmap
_audit_creation_date 2018-05-27
_audit_creation_method
;
Olex2 1.2
(compiled May 18 2018 14:05:52 for OlexSys, GUI svn.r5497)
;
_cell_angle_alpha 79.435(4)
_cell_angle_beta 81.214(5)
_cell_angle_gamma 89.464(4)
_cell_formula_units_Z 2
_cell_length_a 7.0334(10)
_cell_length_b 12.6524(16)
_cell_length_c 15.688(2)
_cell_measurement_reflns_used 9494
_cell_measurement_temperature 298(2)
_cell_measurement_theta_max 26.425
_cell_measurement_theta_min 2.937
_cell_volume 1356.0(3)
_computing_cell_refinement 'SAINT v8.37A (Bruker, 2015)'
_computing_data_collection 'Bruker APEX3'
_computing_data_reduction 'SAINT v8.37A (Bruker, 2015)'
_computing_molecular_graphics 'Olex2 (Dolomanov et al., 2009)'
_computing_publication_material 'Olex2 (Dolomanov et al., 2009)'
_computing_structure_refinement 'ShelXL (Sheldrick, 2015)'
_diffrn_ambient_temperature 298(2)
_diffrn_measured_fraction_theta_full 0.996
_diffrn_measured_fraction_theta_max 0.980
_diffrn_measurement_device_type 'Bruker D8 Quest PHOTON 100'
_diffrn_measurement_method \w-scan
_diffrn_radiation_type MoK\a
_diffrn_radiation_wavelength 0.71073
_diffrn_reflns_av_R_equivalents 0.0251
_diffrn_reflns_av_unetI/netI 0.0226
_diffrn_reflns_Laue_measured_fraction_full 0.996
_diffrn_reflns_Laue_measured_fraction_max 0.980
_diffrn_reflns_limit_h_max 8
_diffrn_reflns_limit_h_min -8
_diffrn_reflns_limit_k_max 15
_diffrn_reflns_limit_k_min -15
_diffrn_reflns_limit_l_max 19
_diffrn_reflns_limit_l_min -19
_diffrn_reflns_number 24132
_diffrn_reflns_point_group_measured_fraction_full 0.996
_diffrn_reflns_point_group_measured_fraction_max 0.980
_diffrn_reflns_theta_full 25.243
_diffrn_reflns_theta_max 26.430
_diffrn_reflns_theta_min 2.867
_exptl_absorpt_coefficient_mu 5.620
_exptl_absorpt_correction_T_max 0.7454
_exptl_absorpt_correction_T_min 0.5121
_exptl_absorpt_correction_type multi-scan
_exptl_absorpt_process_details
;
 SADABS 2016/2: Krause, L., Herbst-Irmer, R., Sheldrick G.M. & Stalke D.,
 J. Appl. Cryst. 48 (2015) 3-10
;
_exptl_crystal_colour colorless
_exptl_crystal_density_diffrn 1.835
_exptl_crystal_description block
_exptl_crystal_F_000 728
_exptl_crystal_size_max 0.25
_exptl_crystal_size_mid 0.20
_exptl_crystal_size_min 0.18
_refine_diff_density_max 2.553
_refine_diff_density_min -1.787
_refine_diff_density_rms 0.142
_refine_ls_extinction_method none
_refine_ls_goodness_of_fit_ref 1.136
_refine_ls_hydrogen_treatment constr
_refine_ls_matrix_type full
_refine_ls_number_parameters 343
_refine_ls_number_reflns 5469
_refine_ls_number_restraints 53
_refine_ls_restrained_S_all 1.140
_refine_ls_R_factor_all 0.0474
_refine_ls_R_factor_gt 0.0435
_refine_ls_shift/su_max 0.001
_refine_ls_shift/su_mean 0.000
_refine_ls_structure_factor_coef Fsqd
_refine_ls_weighting_details 'w=1/[\s^2^(Fo^2^)+(0.0461P)^2^+8.8066P] where P=(Fo^2^+2Fc^2^)/3'
_refine_ls_weighting_scheme calc
_refine_ls_wR_factor_gt 0.1197
_refine_ls_wR_factor_ref 0.1217
_reflns_Friedel_coverage 0.000
_reflns_number_gt 5027
_reflns_number_total 5469
_reflns_threshold_expression 'I > 2\s(I)'
_cod_data_source_file ao0c00071_si_001.cif
_cod_data_source_block ic221_0m
_cod_depositor_comments
;
The following automatic conversions were performed:

data item '_atom_sites_solution_secondary' value 'diffmap' was
changed to 'difmap'.

Automatic conversion script
Id: cif_fix_values 7556 2019-12-06 15:28:31Z antanas 

 Adding full bibliography for 4517503--4517505.cif.

 Adding full bibliography for 4517503--4517505.cif.
;
_cod_database_code 4517504
_shelx_shelxl_version_number 2018/3
_shelx_space_group_comment
;
The symmetry employed for this shelxl refinement is uniquely defined
by the following loop, which should always be used as a source of
symmetry information in preference to the above space-group names.
They are only intended as comments.
;
_olex2_refinement_description
;
1. Fixed Uiso
 At 1.2 times of:
  All C(H) groups, All N(H,H) groups
 At 1.5 times of:
  All O(H,H) groups
2. Rigid body (RIGU) restrains
 C24, F3, F1, S1, F2, O2, O4, O3
 with sigma for 1-2 distances of 0.004 and sigma for 1-3 distances of 0.004
3.a Riding coordinates:
 O5(H5A,H5B)
3.b Aromatic/amide H refined with riding coordinates:
 C1(H1), C17(H17), C7(H7), C4(H4), C13(H13), C16(H16), C23(H23), C15(H15),
 C14(H14), C8(H8), C3(H3), C19(H19), C20(H20), C21(H21), C22(H22), C11(H11),
 C9(H9), C10(H10)
3.c X=CH2 refined with riding coordinates:
 N3(H3A,H3B)
;
_olex2_submission_special_instructions 'No special instructions were received'

loop_
_space_group_symop_operation_xyz
'x, y, z'
'-x, -y, -z'

loop_
_atom_site_label
_atom_site_type_symbol
_atom_site_fract_x
_atom_site_fract_y
_atom_site_fract_z
_atom_site_U_iso_or_equiv
_atom_site_adp_type
_atom_site_occupancy
_atom_site_site_symmetry_order
_atom_site_calc_flag
_atom_site_refinement_flags_posn
_atom_site_refinement_flags_adp
_atom_site_refinement_flags_occupancy
_atom_site_disorder_assembly
_atom_site_disorder_group
Au1 Au 0.66485(4) 0.20981(3) 0.81085(2) 0.04789(12) Uani 1 1 d . . . . .
P1 P 0.5022(3) 0.19998(15) 0.70008(12) 0.0405(4) Uani 1 1 d . . . . .
O1 O 1.2825(9) 0.0210(6) 0.9518(4) 0.0678(17) Uani 1 1 d . . . . .
N1 N 0.8249(10) 0.2213(6) 0.9101(4) 0.0523(16) Uani 1 1 d . . . . .
N3 N 1.3684(10) 0.1114(7) 1.0503(5) 0.064(2) Uani 1 1 d . . . . .
H3A H 1.463937 0.070184 1.059421 0.076 Uiso 1 1 calc R . . . .
H3B H 1.345369 0.163744 1.078275 0.076 Uiso 1 1 calc R . . . .
N2 N 1.0560(10) 0.2393(6) 1.0364(5) 0.0578(18) Uani 1 1 d . . . . .
C1 C 0.9763(11) 0.1565(6) 0.9222(5) 0.0448(16) Uani 1 1 d . . . . .
H1 H 1.004389 0.104253 0.887715 0.054 Uiso 1 1 calc R . . . .
C2 C 1.0892(10) 0.1665(6) 0.9844(4) 0.0423(15) Uani 1 1 d . . . . .
C12 C 0.3360(9) 0.0865(6) 0.7221(4) 0.0381(14) Uani 1 1 d . . . . .
C17 C 0.1506(12) 0.0946(7) 0.7042(6) 0.0530(19) Uani 1 1 d . . . . .
H17 H 0.107489 0.161032 0.679060 0.064 Uiso 1 1 calc R . . . .
C5 C 1.2586(11) 0.0946(6) 0.9944(5) 0.0453(16) Uani 1 1 d . . . . .
C18 C 0.3572(11) 0.3181(6) 0.6745(5) 0.0454(16) Uani 1 1 d . . . . .
C6 C 0.6636(11) 0.1892(7) 0.6000(5) 0.0493(17) Uani 1 1 d . . . . .
C7 C 0.8290(11) 0.2520(7) 0.5769(5) 0.0526(18) Uani 1 1 d . . . . .
H7 H 0.857145 0.298442 0.613100 0.063 Uiso 1 1 calc R . . . .
C4 C 0.7915(13) 0.2943(8) 0.9619(6) 0.062(2) Uani 1 1 d . . . . .
H4 H 0.689480 0.340821 0.955273 0.074 Uiso 1 1 calc R . . . .
C13 C 0.3992(13) -0.0145(7) 0.7588(6) 0.057(2) Uani 1 1 d . . . . .
H13 H 0.524361 -0.022461 0.771027 0.068 Uiso 1 1 calc R . . . .
C16 C 0.0270(13) 0.0067(8) 0.7227(6) 0.061(2) Uani 1 1 d . . . . .
H16 H -0.098093 0.013896 0.710273 0.073 Uiso 1 1 calc R . . . .
F3 F 0.3951(13) 0.6407(10) 0.7308(8) 0.157(4) Uani 1 1 d . U . . .
C23 C 0.2479(14) 0.3549(7) 0.7437(6) 0.063(2) Uani 1 1 d . . . . .
H23 H 0.255396 0.322177 0.801250 0.075 Uiso 1 1 calc R . . . .
C15 C 0.0907(15) -0.0918(8) 0.7597(6) 0.064(2) Uani 1 1 d . . . . .
H15 H 0.007843 -0.151433 0.773017 0.077 Uiso 1 1 calc R . . . .
C14 C 0.2749(15) -0.1022(7) 0.7769(6) 0.066(2) Uani 1 1 d . . . . .
H14 H 0.317293 -0.169250 0.801034 0.079 Uiso 1 1 calc R . . . .
C8 C 0.9530(14) 0.2470(9) 0.5011(6) 0.068(2) Uani 1 1 d . . . . .
H8 H 1.064954 0.289103 0.486649 0.082 Uiso 1 1 calc R . . . .
C3 C 0.9032(15) 0.3021(9) 1.0241(7) 0.073(3) Uani 1 1 d . . . . .
H3 H 0.872722 0.353006 1.059683 0.087 Uiso 1 1 calc R . . . .
C19 C 0.3633(17) 0.3695(8) 0.5879(7) 0.077(3) Uani 1 1 d . . . . .
H19 H 0.446216 0.349400 0.541724 0.092 Uiso 1 1 calc R . . . .
C20 C 0.2311(17) 0.4562(8) 0.5753(8) 0.082(3) Uani 1 1 d . . . . .
H20 H 0.220494 0.489856 0.518359 0.099 Uiso 1 1 calc R . . . .
C21 C 0.1222(15) 0.4905(8) 0.6427(10) 0.082(3) Uani 1 1 d . . . . .
H21 H 0.042555 0.548932 0.631680 0.099 Uiso 1 1 calc R . . . .
C22 C 0.1275(17) 0.4406(8) 0.7269(9) 0.084(3) Uani 1 1 d . . . . .
H22 H 0.050115 0.464185 0.773036 0.100 Uiso 1 1 calc R . . . .
C11 C 0.623(2) 0.1222(12) 0.5458(8) 0.110(5) Uani 1 1 d . . . . .
H11 H 0.514649 0.077385 0.561385 0.133 Uiso 1 1 calc R . . . .
C9 C 0.912(2) 0.1802(12) 0.4471(8) 0.105(5) Uani 1 1 d . . . . .
H9 H 0.996892 0.174793 0.396572 0.126 Uiso 1 1 calc R . . . .
F1 F 0.619(2) 0.5331(18) 0.7033(16) 0.317(11) Uani 1 1 d . U . . .
C10 C 0.743(3) 0.1210(15) 0.4683(10) 0.153(9) Uani 1 1 d . . . . .
H10 H 0.710052 0.079468 0.429507 0.183 Uiso 1 1 calc R . . . .
S1 S 0.6913(5) 0.6450(3) 0.8110(2) 0.0902(9) Uani 1 1 d . U . . .
O2 O 0.8845(15) 0.6494(11) 0.7804(11) 0.167(6) Uani 1 1 d . U . . .
O4 O 0.606(2) 0.7268(15) 0.8413(13) 0.255(10) Uani 1 1 d . U . . .
C24 C 0.579(2) 0.6319(19) 0.7200(13) 0.144(5) Uani 1 1 d . U . . .
O3 O 0.638(4) 0.5532(19) 0.8601(14) 0.329(13) Uani 1 1 d . U . . .
F2 F 0.642(3) 0.702(3) 0.6545(11) 0.342(11) Uani 1 1 d . U . . .
O5 O 0.343(3) 0.4126(18) 0.9376(10) 0.253(11) Uani 1 1 d . . . . .
H5A H 0.379688 0.461242 0.893086 0.379 Uiso 1 1 d R . . . .
H5B H 0.250478 0.376382 0.927616 0.379 Uiso 1 1 d R . . . .

loop_
_atom_site_aniso_label
_atom_site_aniso_U_11
_atom_site_aniso_U_22
_atom_site_aniso_U_33
_atom_site_aniso_U_23
_atom_site_aniso_U_13
_atom_site_aniso_U_12
Au1 0.04375(17) 0.0626(2) 0.04084(17) -0.01132(13) -0.01559(12) 0.00433(12)
P1 0.0385(9) 0.0473(10) 0.0377(9) -0.0080(8) -0.0114(7) 0.0024(7)
O1 0.061(4) 0.085(4) 0.072(4) -0.040(4) -0.025(3) 0.017(3)
N1 0.053(4) 0.064(4) 0.045(3) -0.012(3) -0.020(3) 0.006(3)
N3 0.053(4) 0.095(6) 0.057(4) -0.037(4) -0.025(3) 0.032(4)
N2 0.057(4) 0.072(5) 0.055(4) -0.032(4) -0.021(3) 0.017(3)
C1 0.047(4) 0.055(4) 0.035(3) -0.011(3) -0.012(3) 0.006(3)
C2 0.042(4) 0.053(4) 0.032(3) -0.010(3) -0.006(3) 0.003(3)
C12 0.033(3) 0.045(4) 0.036(3) -0.011(3) -0.002(3) 0.000(3)
C17 0.049(4) 0.052(4) 0.060(5) -0.010(4) -0.018(4) 0.009(3)
C5 0.043(4) 0.058(4) 0.034(3) -0.009(3) -0.003(3) 0.002(3)
C18 0.044(4) 0.042(4) 0.053(4) -0.007(3) -0.015(3) -0.003(3)
C6 0.047(4) 0.060(5) 0.042(4) -0.008(3) -0.010(3) -0.007(3)
C7 0.046(4) 0.060(5) 0.052(4) -0.005(4) -0.013(4) -0.003(4)
C4 0.057(5) 0.073(6) 0.063(5) -0.025(4) -0.022(4) 0.021(4)
C13 0.053(5) 0.056(5) 0.061(5) -0.006(4) -0.014(4) 0.010(4)
C16 0.048(5) 0.069(6) 0.070(6) -0.022(5) -0.011(4) -0.007(4)
F3 0.099(5) 0.217(10) 0.191(10) -0.117(9) -0.040(6) -0.018(6)
C23 0.073(6) 0.052(5) 0.063(5) -0.010(4) -0.009(5) 0.009(4)
C15 0.074(6) 0.060(5) 0.056(5) -0.015(4) 0.003(4) -0.017(5)
C14 0.080(6) 0.046(5) 0.067(6) 0.000(4) -0.015(5) 0.004(4)
C8 0.054(5) 0.087(7) 0.060(5) -0.009(5) -0.004(4) -0.014(5)
C3 0.076(6) 0.084(7) 0.076(6) -0.046(5) -0.032(5) 0.032(5)
C19 0.105(8) 0.061(5) 0.076(6) 0.002(5) -0.065(6) 0.003(5)
C20 0.091(8) 0.064(6) 0.091(8) 0.014(6) -0.049(7) 0.009(6)
C21 0.061(6) 0.051(5) 0.134(11) -0.011(6) -0.022(7) 0.014(4)
C22 0.088(8) 0.056(6) 0.109(9) -0.020(6) -0.015(7) 0.023(5)
C11 0.108(9) 0.146(12) 0.080(7) -0.065(8) 0.039(7) -0.071(9)
C9 0.105(9) 0.135(11) 0.071(7) -0.049(7) 0.034(7) -0.048(8)
F1 0.184(12) 0.384(18) 0.50(3) -0.39(2) -0.060(16) 0.025(13)
C10 0.169(15) 0.196(17) 0.097(10) -0.097(11) 0.061(10) -0.111(14)
S1 0.0795(19) 0.100(2) 0.098(2) -0.0357(18) -0.0133(16) 0.0117(16)
O2 0.089(7) 0.180(11) 0.271(16) -0.152(11) -0.018(8) 0.008(6)
O4 0.194(12) 0.351(17) 0.37(2) -0.318(17) -0.212(14) 0.201(13)
C24 0.095(7) 0.222(14) 0.134(10) -0.117(9) 0.024(8) -0.032(9)
O3 0.39(3) 0.261(16) 0.235(19) 0.139(17) 0.050(18) -0.047(19)
F2 0.238(17) 0.61(3) 0.138(11) 0.060(16) -0.038(11) -0.14(2)
O5 0.27(2) 0.33(3) 0.135(12) 0.017(14) -0.040(13) -0.13(2)

loop_
_atom_type_symbol
_atom_type_description
_atom_type_scat_dispersion_real
_atom_type_scat_dispersion_imag
_atom_type_scat_source
C C 0.0033 0.0016 'International Tables Vol C Tables 4.2.6.8 and 6.1.1.4'
H H 0.0000 0.0000 'International Tables Vol C Tables 4.2.6.8 and 6.1.1.4'
Au Au -2.0133 8.8022 'International Tables Vol C Tables 4.2.6.8 and 6.1.1.4'
F F 0.0171 0.0103 'International Tables Vol C Tables 4.2.6.8 and 6.1.1.4'
N N 0.0061 0.0033 'International Tables Vol C Tables 4.2.6.8 and 6.1.1.4'
O O 0.0106 0.0060 'International Tables Vol C Tables 4.2.6.8 and 6.1.1.4'
P P 0.1023 0.0942 'International Tables Vol C Tables 4.2.6.8 and 6.1.1.4'
S S 0.1246 0.1234 'International Tables Vol C Tables 4.2.6.8 and 6.1.1.4'

loop_
_geom_angle_atom_site_label_1
_geom_angle_atom_site_label_2
_geom_angle_atom_site_label_3
_geom_angle
_geom_angle_site_symmetry_1
_geom_angle_site_symmetry_3
_geom_angle_publ_flag
N1 Au1 P1 177.8(2) . . y
C12 P1 Au1 113.7(2) . . ?
C12 P1 C18 105.4(3) . . ?
C12 P1 C6 106.7(3) . . ?
C18 P1 Au1 112.1(2) . . ?
C6 P1 Au1 111.6(3) . . ?
C6 P1 C18 106.9(4) . . ?
C1 N1 Au1 120.4(5) . . ?
C4 N1 Au1 123.0(6) . . ?
C4 N1 C1 116.5(7) . . ?
C2 N2 C3 115.5(7) . . ?
N1 C1 C2 121.2(7) . . ?
N2 C2 C1 122.4(7) . . ?
N2 C2 C5 118.0(6) . . ?
C1 C2 C5 119.5(7) . . ?
C17 C12 P1 123.1(6) . . ?
C17 C12 C13 118.3(7) . . ?
C13 C12 P1 118.6(6) . . ?
C12 C17 C16 121.7(8) . . ?
O1 C5 N3 123.8(7) . . ?
O1 C5 C2 118.8(7) . . ?
N3 C5 C2 117.4(7) . . ?
C23 C18 P1 117.7(6) . . ?
C23 C18 C19 122.4(8) . . ?
C19 C18 P1 119.8(7) . . ?
C7 C6 P1 119.3(6) . . ?
C11 C6 P1 121.7(7) . . ?
C11 C6 C7 118.9(8) . . ?
C8 C7 C6 120.9(8) . . ?
N1 C4 C3 121.5(8) . . ?
C14 C13 C12 119.7(8) . . ?
C15 C16 C17 119.3(8) . . ?
C22 C23 C18 119.5(10) . . ?
C14 C15 C16 120.1(8) . . ?
C15 C14 C13 120.9(8) . . ?
C9 C8 C7 120.0(9) . . ?
N2 C3 C4 122.8(8) . . ?
C18 C19 C20 114.6(11) . . ?
C21 C20 C19 122.5(10) . . ?
C20 C21 C22 120.6(10) . . ?
C21 C22 C23 119.9(11) . . ?
C6 C11 C10 119.9(10) . . ?
C8 C9 C10 119.1(10) . . ?
C9 C10 C11 121.1(11) . . ?
O2 S1 C24 105.3(8) . . ?
O4 S1 O2 120.4(10) . . ?
O4 S1 C24 104.9(9) . . ?
O3 S1 O2 111.8(14) . . ?
O3 S1 O4 112.9(16) . . ?
O3 S1 C24 98.4(15) . . ?
F3 C24 F1 107.4(15) . . ?
F3 C24 S1 115.8(11) . . ?
F1 C24 S1 106.6(19) . . ?
F2 C24 F3 106(2) . . ?
F2 C24 F1 110(2) . . ?
F2 C24 S1 110.8(15) . . ?

loop_
_geom_bond_atom_site_label_1
_geom_bond_atom_site_label_2
_geom_bond_distance
_geom_bond_site_symmetry_2
_geom_bond_publ_flag
Au1 P1 2.2432(18) . y
Au1 N1 2.082(6) . y
P1 C12 1.809(7) . ?
P1 C18 1.819(8) . ?
P1 C6 1.817(8) . ?
O1 C5 1.238(9) . ?
N1 C1 1.353(10) . ?
N1 C4 1.334(11) . ?
N3 C5 1.300(10) . ?
N2 C2 1.334(10) . ?
N2 C3 1.348(11) . ?
C1 C2 1.372(10) . ?
C2 C5 1.503(10) . ?
C12 C17 1.374(10) . ?
C12 C13 1.400(11) . ?
C17 C16 1.378(12) . ?
C18 C23 1.383(12) . ?
C18 C19 1.390(12) . ?
C6 C7 1.378(11) . ?
C6 C11 1.366(13) . ?
C7 C8 1.374(12) . ?
C4 C3 1.361(12) . ?
C13 C14 1.379(13) . ?
C16 C15 1.377(14) . ?
F3 C24 1.285(18) . ?
C23 C22 1.382(13) . ?
C15 C14 1.363(14) . ?
C8 C9 1.363(15) . ?
C19 C20 1.436(14) . ?
C20 C21 1.345(17) . ?
C21 C22 1.362(17) . ?
C11 C10 1.374(16) . ?
C9 C10 1.370(17) . ?
F1 C24 1.34(2) . ?
S1 O2 1.369(11) . ?
S1 O4 1.317(10) . ?
S1 C24 1.769(19) . ?
S1 O3 1.294(17) . ?
C24 F2 1.25(3) . ?
